data_7112508
loop_
_publ_author_name
'Schmid, Fabian'
'Jessen, Henning J.'
'Burch, Patrick'
'Gademann, Karl'

_publ_section_title
;
 Truncated militarinone fragments identified by total chemical synthesis
 induce neurite outgrowth
;
_journal_issue 1
_journal_name_full MedChemComm
_journal_page_first 135
_journal_paper_doi 10.1039/c2md20181j
_journal_volume 4
_journal_year 2013
_chemical_formula_moiety 'C20 H24 N2 O6'
_chemical_formula_sum 'C20 H24 N2 O6'
_chemical_formula_weight 388.42
_space_group_IT_number 14
_symmetry_cell_setting monoclinic
_symmetry_space_group_name_Hall '-P 2yn'
_symmetry_space_group_name_H-M 'P 1 21/n 1'
_atom_sites_solution_hydrogens geom
_atom_sites_solution_primary direct
_cell_angle_alpha 90
_cell_angle_beta 104.0880(10)
_cell_angle_gamma 90
_cell_formula_units_Z 4
_cell_length_a 12.3996(3)
_cell_length_b 8.7715(2)
_cell_length_c 18.6699(4)
_cell_measurement_reflns_used 8832
_cell_measurement_temperature 123
_cell_measurement_theta_max 36
_cell_measurement_theta_min 3
_cell_volume 1969.52(8)
_computing_cell_refinement 'Apex2 (Bruker AXS, 2006)'
_computing_data_collection 'Apex2 (Bruker AXS, 2006)'
_computing_data_reduction 'Apex2 (Bruker AXS, 2006)'
_computing_molecular_graphics 'CAMERON (Watkin et al., 1996)'
_computing_publication_material 'CRYSTALS (Betteridge et al., 2003)'
_computing_structure_refinement 'CRYSTALS (Betteridge et al., 2003)'
_computing_structure_solution 'SIR92 (Altomare et al., 1994)'
_diffrn_ambient_temperature 123
_diffrn_measured_fraction_theta_full 0.999
_diffrn_measured_fraction_theta_max 0.999
_diffrn_measurement_device Area
_diffrn_measurement_device_type 'Bruker Kappa Apex2'
_diffrn_measurement_method '\f & \w scans'
_diffrn_radiation_monochromator graphite
_diffrn_radiation_type 'Mo K\a'
_diffrn_radiation_wavelength 0.71073
_diffrn_reflns_av_R_equivalents 0.059
_diffrn_reflns_limit_h_max 20
_diffrn_reflns_limit_h_min -20
_diffrn_reflns_limit_k_max 13
_diffrn_reflns_limit_k_min -14
_diffrn_reflns_limit_l_max 31
_diffrn_reflns_limit_l_min -31
_diffrn_reflns_number 55114
_diffrn_reflns_theta_full 36.364
_diffrn_reflns_theta_max 36.364
_diffrn_reflns_theta_min 2.249
_diffrn_standards_number 0
_exptl_absorpt_coefficient_mu 0.097
_exptl_absorpt_correction_T_max 1.00
_exptl_absorpt_correction_T_min 0.99
_exptl_absorpt_correction_type multi-scan
_exptl_absorpt_process_details 'DENZO/SCALEPACK (Otwinowski & Minor, 1997)'
_exptl_crystal_colour colourless
_exptl_crystal_density_diffrn 1.310
_exptl_crystal_density_method 'not measured'
_exptl_crystal_description plate
_exptl_crystal_F_000 824
_exptl_crystal_size_max 0.220
_exptl_crystal_size_mid 0.130
_exptl_crystal_size_min 0.030
_refine_diff_density_max 0.43
_refine_diff_density_min -0.21
_refine_ls_extinction_method None
_refine_ls_goodness_of_fit_ref 1.0758
_refine_ls_hydrogen_treatment none
_refine_ls_matrix_type full
_refine_ls_number_parameters 253
_refine_ls_number_reflns 4981
_refine_ls_number_restraints 0
_refine_ls_R_factor_all 0.0841
_refine_ls_R_factor_gt 0.0430
_refine_ls_shift/su_max 0.0005192
_refine_ls_shift/su_mean 0.0000585
_refine_ls_structure_factor_coef F
_refine_ls_weighting_details
;
Method, part 1, Chebychev polynomial, (Watkin, 1994, Prince, 1982)
[weight] = 1.0/[A~0~*T~0~(x)+A~1~*T~1~(x) ... +A~n-1~]*T~n-1~(x)]
where A~i~ are the Chebychev coefficients listed below and x= Fcalc/Fmax
Method = Robust Weighting (Prince, 1982)
W = [weight] * [1-(deltaF/6*sigmaF)^2^]^2^
A~i~ are:
0.268 0.270 0.109
;
_refine_ls_weighting_scheme calc
_refine_ls_wR_factor_all 0.1019
_refine_ls_wR_factor_gt 0.0459
_refine_ls_wR_factor_ref 0.0438
_reflns_limit_h_max 20
_reflns_limit_h_min -20
_reflns_limit_k_max 14
_reflns_limit_k_min 0
_reflns_limit_l_max 31
_reflns_limit_l_min 0
_reflns_number_gt 5508
_reflns_number_total 9575
_reflns_threshold_expression I>2.0\s(I)
_oxford_diffrn_Wilson_B_factor 1.14
_oxford_diffrn_Wilson_scale 47.81
_oxford_refine_ls_r_factor_ref 0.0397
_oxford_refine_ls_scale 0.1584(2)
_oxford_reflns_number_all 9562
_oxford_reflns_threshold_expression_ref I>3.0\s(I)
_cod_data_source_file c2md20181j.txt
_cod_data_source_block 1
_cod_depositor_comments
;
The following automatic conversions were performed:

'_symmetry_cell_setting' value 'Monoclinic' changed to 'monoclinic'
according to
/usr/data/users/saulius/automatic-downloads/retrospective/RSC/lib/dictionaries/cif_core.dic
dictionary named 'cif_core.dic' version 2.4.2 from 2011-04-26.

Automatic conversion script
Id: cif_fix_values 2281 2013-09-26 08:29:07Z andrius 
;
_cod_original_sg_symbol_H-M 'P 21/n'
_cod_database_code 7112508

loop_
_symmetry_equiv_pos_as_xyz
x,y,z
-x,-y,-z
-x+1/2,y+1/2,-z+1/2
x+1/2,-y+1/2,z+1/2

loop_
_atom_site_label
_atom_site_type_symbol
_atom_site_fract_x
_atom_site_fract_y
_atom_site_fract_z
_atom_site_U_iso_or_equiv
_atom_site_occupancy
_atom_site_adp_type
_atom_site_refinement_flags_posn
C1 C 0.01115(9) -0.02123(12) 0.27658(6) 0.0161 1.0000 Uani .
C2 C 0.09724(10) -0.14763(13) 0.28887(7) 0.0223 1.0000 Uani .
C3 C -0.06383(10) -0.02788(15) 0.19904(7) 0.0226 1.0000 Uani .
C4 C -0.05710(11) -0.02295(15) 0.33406(7) 0.0237 1.0000 Uani .
C5 C 0.13339(8) 0.18669(12) 0.33667(5) 0.0138 1.0000 Uani .
C6 C 0.22331(8) 0.43184(11) 0.37700(5) 0.0126 1.0000 Uani .
C7 C 0.22724(9) 0.42201(12) 0.45221(5) 0.0160 1.0000 Uani .
C8 C 0.28922(9) 0.52718(13) 0.50101(5) 0.0161 1.0000 Uani .
C9 C 0.34824(8) 0.64359(11) 0.47632(5) 0.0139 1.0000 Uani .
C10 C 0.34334(9) 0.65247(12) 0.40094(5) 0.0159 1.0000 Uani .
C11 C 0.28132(9) 0.54815(12) 0.35182(5) 0.0155 1.0000 Uani .
C12 C 0.52449(9) 0.77799(12) 0.53171(6) 0.0165 1.0000 Uani .
C13 C 0.41445(9) 0.75479(12) 0.52888(5) 0.0146 1.0000 Uani .
C14 C 0.37044(8) 0.83948(12) 0.58072(5) 0.0141 1.0000 Uani .
C15 C 0.43587(9) 0.93523(12) 0.63093(5) 0.0148 1.0000 Uani .
C16 C 0.55247(9) 0.95102(12) 0.63553(5) 0.0150 1.0000 Uani .
C17 C 0.18112(10) 0.88224(17) 0.52284(7) 0.0265 1.0000 Uani .
C18 C 0.38636(9) 1.03008(13) 0.68149(6) 0.0175 1.0000 Uani .
C19 C 0.37695(11) 1.06523(16) 0.80550(7) 0.0251 1.0000 Uani .
C20 C 0.41075(15) 0.9805(2) 0.87734(8) 0.0384 1.0000 Uani .
N1 N 0.15902(8) 0.33288(10) 0.32388(5) 0.0154 1.0000 Uani .
N2 N 0.58950(8) 0.87200(11) 0.58213(5) 0.0165 1.0000 Uani .
O1 O 0.06404(6) 0.13021(9) 0.27599(4) 0.0154 1.0000 Uani .
O2 O 0.16917(7) 0.11770(9) 0.39457(4) 0.0183 1.0000 Uani .
O3 O 0.26239(6) 0.82054(9) 0.58452(4) 0.0167 1.0000 Uani .
O4 O 0.61865(7) 1.02951(10) 0.68169(4) 0.0192 1.0000 Uani .
O5 O 0.33029(9) 1.14154(11) 0.66242(6) 0.0292 1.0000 Uani .
O6 O 0.41335(7) 0.97520(10) 0.75032(4) 0.0214 1.0000 Uani .
H1 H 0.1397 0.3638 0.2778 0.0207 1.0000 Uiso R
H2 H 0.6615 0.8756 0.5827 0.0233 1.0000 Uiso R
H21 H 0.1395 -0.1475 0.2508 0.0361 1.0000 Uiso R
H22 H 0.0585 -0.2453 0.2860 0.0354 1.0000 Uiso R
H23 H 0.1477 -0.1424 0.3375 0.0359 1.0000 Uiso R
H31 H -0.0185 -0.0279 0.1624 0.0359 1.0000 Uiso R
H32 H -0.1062 -0.1242 0.1945 0.0353 1.0000 Uiso R
H33 H -0.1152 0.0594 0.1910 0.0364 1.0000 Uiso R
H41 H -0.0993 -0.1195 0.3290 0.0381 1.0000 Uiso R
H42 H -0.0085 -0.0187 0.3834 0.0378 1.0000 Uiso R
H43 H -0.1087 0.0652 0.3265 0.0389 1.0000 Uiso R
H71 H 0.1871 0.3410 0.4695 0.0203 1.0000 Uiso R
H81 H 0.2917 0.5196 0.5523 0.0214 1.0000 Uiso R
H101 H 0.3834 0.7311 0.3825 0.0205 1.0000 Uiso R
H111 H 0.2788 0.5573 0.3004 0.0202 1.0000 Uiso R
H121 H 0.5587 0.7274 0.4977 0.0208 1.0000 Uiso R
H171 H 0.1085 0.8440 0.5271 0.0420 1.0000 Uiso R
H172 H 0.1963 0.8476 0.4769 0.0420 1.0000 Uiso R
H173 H 0.1839 0.9930 0.5263 0.0434 1.0000 Uiso R
H191 H 0.4143 1.1674 0.8082 0.0325 1.0000 Uiso R
H192 H 0.2967 1.0802 0.7896 0.0323 1.0000 Uiso R
H201 H 0.4909 0.9588 0.8890 0.0599 1.0000 Uiso R
H202 H 0.3943 1.0443 0.9160 0.0595 1.0000 Uiso R
H203 H 0.3700 0.8824 0.8743 0.0600 1.0000 Uiso R

loop_
_atom_site_aniso_label
_atom_site_aniso_U_11
_atom_site_aniso_U_22
_atom_site_aniso_U_33
_atom_site_aniso_U_23
_atom_site_aniso_U_13
_atom_site_aniso_U_12
C1 0.0155(4) 0.0142(4) 0.0175(4) -0.0031(3) 0.0020(3) -0.0035(3)
C2 0.0214(5) 0.0154(5) 0.0291(5) -0.0021(4) 0.0043(4) 0.0000(4)
C3 0.0213(5) 0.0221(5) 0.0209(5) -0.0068(4) -0.0017(4) -0.0047(4)
C4 0.0237(5) 0.0232(5) 0.0263(5) -0.0032(4) 0.0102(4) -0.0054(4)
C5 0.0132(4) 0.0144(4) 0.0126(4) -0.0024(3) 0.0012(3) -0.0015(3)
C6 0.0144(4) 0.0118(4) 0.0107(3) -0.0013(3) 0.0009(3) -0.0007(3)
C7 0.0185(4) 0.0166(4) 0.0126(4) -0.0013(3) 0.0033(3) -0.0052(3)
C8 0.0192(4) 0.0172(4) 0.0111(4) -0.0013(3) 0.0024(3) -0.0043(4)
C9 0.0147(4) 0.0132(4) 0.0129(4) -0.0022(3) 0.0015(3) -0.0019(3)
C10 0.0198(4) 0.0148(4) 0.0130(4) -0.0014(3) 0.0038(3) -0.0039(3)
C11 0.0204(4) 0.0140(4) 0.0115(4) -0.0001(3) 0.0030(3) -0.0030(3)
C12 0.0169(4) 0.0168(4) 0.0147(4) -0.0041(3) 0.0018(3) -0.0018(3)
C13 0.0171(4) 0.0135(4) 0.0125(4) -0.0027(3) 0.0022(3) -0.0018(3)
C14 0.0158(4) 0.0138(4) 0.0116(4) 0.0003(3) 0.0016(3) -0.0011(3)
C15 0.0175(4) 0.0133(4) 0.0129(4) -0.0021(3) 0.0023(3) -0.0013(3)
C16 0.0180(4) 0.0129(4) 0.0129(4) -0.0004(3) 0.0013(3) -0.0022(3)
C17 0.0212(5) 0.0360(7) 0.0205(5) 0.0039(5) 0.0016(4) 0.0096(5)
C18 0.0178(4) 0.0163(4) 0.0179(4) -0.0049(4) 0.0033(3) -0.0025(4)
C19 0.0245(5) 0.0299(6) 0.0243(5) -0.0114(5) 0.0125(4) -0.0034(5)
C20 0.0458(9) 0.0515(9) 0.0232(6) -0.0059(6) 0.0183(6) 0.0013(7)
N1 0.0198(4) 0.0140(4) 0.0102(3) -0.0002(3) -0.0008(3) -0.0038(3)
N2 0.0150(4) 0.0180(4) 0.0158(4) -0.0037(3) 0.0024(3) -0.0031(3)
O1 0.0177(3) 0.0137(3) 0.0125(3) -0.0017(2) -0.0007(2) -0.0039(3)
O2 0.0213(4) 0.0164(3) 0.0146(3) 0.0021(3) -0.0006(3) -0.0032(3)
O3 0.0147(3) 0.0205(4) 0.0143(3) 0.0000(3) 0.0021(2) -0.0012(3)
O4 0.0219(4) 0.0193(4) 0.0149(3) -0.0045(3) 0.0014(3) -0.0068(3)
O5 0.0335(5) 0.0222(4) 0.0303(5) -0.0026(4) 0.0047(4) 0.0093(4)
O6 0.0271(4) 0.0229(4) 0.0160(3) -0.0037(3) 0.0083(3) 0.0030(3)

loop_
_atom_type_symbol
_atom_type_scat_dispersion_real
_atom_type_scat_dispersion_imag
_atom_type_scat_Cromer_Mann_a1
_atom_type_scat_Cromer_Mann_b1
_atom_type_scat_Cromer_Mann_a2
_atom_type_scat_Cromer_Mann_b2
_atom_type_scat_Cromer_Mann_a3
_atom_type_scat_Cromer_Mann_b3
_atom_type_scat_Cromer_Mann_a4
_atom_type_scat_Cromer_Mann_b4
_atom_type_scat_Cromer_Mann_c
_atom_type_scat_source
C 0.0033 0.0016 2.3100 20.8439 1.0200 10.2075 1.5886 0.5687 0.8650 51.6512 0.2156 'International Tables Vol C 4.2.6.8 and 6.1.1.4'
H 0.0000 0.0000 0.4930 10.5109 0.3229 26.1257 0.1402 3.1424 0.0408 57.7998 0.0030 'International Tables Vol C 4.2.6.8 and 6.1.1.4'
N 0.0061 0.0033 12.2126 0.0057 3.1322 9.8933 2.0125 28.9975 1.1663 0.5826 -11.5290 'International Tables Vol C 4.2.6.8 and 6.1.1.4'
O 0.0106 0.0060 3.0485 13.2771 2.2868 5.7011 1.5463 0.3239 0.8670 32.9089 0.2508 'International Tables Vol C 4.2.6.8 and 6.1.1.4'

loop_
_geom_angle_atom_site_label_1
_geom_angle_atom_site_label_2
_geom_angle_atom_site_label_3
_geom_angle
_geom_angle_publ_flag
C2 C1 C3 111.15(9) yes
C2 C1 C4 112.22(10) yes
C3 C1 C4 110.83(10) yes
C2 C1 O1 111.07(8) yes
C3 C1 O1 101.33(9) yes
C4 C1 O1 109.73(9) yes
C1 C2 H21 111.7 no
C1 C2 H22 108.3 no
H21 C2 H22 107.7 no
C1 C2 H23 112.1 no
H21 C2 H23 109.9 no
H22 C2 H23 106.8 no
C1 C3 H31 109.9 no
C1 C3 H32 107.7 no
H31 C3 H32 108.8 no
C1 C3 H33 109.8 no
H31 C3 H33 110.6 no
H32 C3 H33 109.9 no
C1 C4 H41 108.3 no
C1 C4 H42 110.2 no
H41 C4 H42 108.5 no
C1 C4 H43 110.0 no
H41 C4 H43 110.3 no
H42 C4 H43 109.5 no
N1 C5 O1 109.30(8) yes
N1 C5 O2 124.95(9) yes
O1 C5 O2 125.75(9) yes
C7 C6 C11 119.34(9) yes
C7 C6 N1 123.02(9) yes
C11 C6 N1 117.59(9) yes
C6 C7 C8 119.80(10) yes
C6 C7 H71 119.1 no
C8 C7 H71 121.1 no
C7 C8 C9 121.27(9) yes
C7 C8 H81 119.4 no
C9 C8 H81 119.4 no
C8 C9 C10 118.38(9) yes
C8 C9 C13 120.83(9) yes
C10 C9 C13 120.80(9) yes
C9 C10 C11 120.69(10) yes
C9 C10 H101 120.1 no
C11 C10 H101 119.2 no
C6 C11 C10 120.53(9) yes
C6 C11 H111 120.4 no
C10 C11 H111 119.1 no
C13 C12 N2 122.34(10) yes
C13 C12 H121 120.4 no
N2 C12 H121 117.3 no
C9 C13 C12 120.67(9) yes
C9 C13 C14 123.31(9) yes
C12 C13 C14 115.99(9) yes
C13 C14 C15 121.50(10) yes
C13 C14 O3 120.78(9) yes
C15 C14 O3 117.61(9) yes
C14 C15 C16 121.42(9) yes
C14 C15 C18 120.48(10) yes
C16 C15 C18 118.08(9) yes
C15 C16 N2 114.56(9) yes
C15 C16 O4 125.49(10) yes
N2 C16 O4 119.93(10) yes
O3 C17 H171 106.5 no
O3 C17 H172 109.9 no
H171 C17 H172 110.1 no
O3 C17 H173 108.4 no
H171 C17 H173 110.7 no
H172 C17 H173 111.1 no
C15 C18 O5 124.16(10) yes
C15 C18 O6 111.16(9) yes
O5 C18 O6 124.68(10) yes
C20 C19 O6 107.26(11) yes
C20 C19 H191 111.8 no
O6 C19 H191 107.5 no
C20 C19 H192 112.4 no
O6 C19 H192 109.1 no
H191 C19 H192 108.6 no
C19 C20 H201 110.0 no
C19 C20 H202 108.4 no
H201 C20 H202 109.3 no
C19 C20 H203 110.5 no
H201 C20 H203 108.6 no
H202 C20 H203 110.2 no
C6 N1 C5 125.09(8) yes
C6 N1 H1 118.2 no
C5 N1 H1 116.4 no
C16 N2 C12 124.00(9) yes
C16 N2 H2 118.9 no
C12 N2 H2 116.9 no
C1 O1 C5 121.27(8) yes
C17 O3 C14 114.62(9) yes
C19 O6 C18 115.93(10) yes

loop_
_geom_bond_atom_site_label_1
_geom_bond_atom_site_label_2
_geom_bond_distance
_geom_bond_publ_flag
C1 C2 1.5173(16) yes
C1 C3 1.5193(15) yes
C1 C4 1.5199(16) yes
C1 O1 1.4827(13) yes
C2 H21 0.980 no
C2 H22 0.978 no
C2 H23 0.971 no
C3 H31 0.985 no
C3 H32 0.987 no
C3 H33 0.984 no
C4 H41 0.987 no
C4 H42 0.970 no
C4 H43 0.992 no
C5 N1 1.3562(13) yes
C5 O1 1.3394(12) yes
C5 O2 1.2240(12) yes
C6 C7 1.3956(14) yes
C6 C11 1.3942(14) yes
C6 N1 1.4099(13) yes
C7 C8 1.3896(15) yes
C7 H71 0.967 no
C8 C9 1.3981(14) yes
C8 H81 0.954 no
C9 C10 1.3961(14) yes
C9 C13 1.4820(14) yes
C10 C11 1.3879(14) yes
C10 H101 0.961 no
C11 H111 0.956 no
C12 C13 1.3678(15) yes
C12 N2 1.3588(13) yes
C12 H121 0.956 no
C13 C14 1.4294(14) yes
C14 C15 1.3682(14) yes
C14 O3 1.3690(13) yes
C15 C16 1.4341(15) yes
C15 C18 1.4974(15) yes
C16 N2 1.3812(14) yes
C16 O4 1.2433(12) yes
C17 O3 1.4386(14) yes
C17 H171 0.982 no
C17 H172 0.970 no
C17 H173 0.974 no
C18 O5 1.2024(14) yes
C18 O6 1.3363(14) yes
C19 C20 1.501(2) yes
C19 O6 1.4543(14) yes
C19 H191 1.004 no
C19 H192 0.975 no
C20 H201 0.983 no
C20 H202 0.974 no
C20 H203 0.993 no
N1 H1 0.878 no
N2 H2 0.891 no

loop_
_geom_hbond_atom_site_label_D
_geom_hbond_atom_site_label_H
_geom_hbond_atom_site_label_A
_geom_hbond_site_symmetry_A
_geom_hbond_angle_DHA
_geom_hbond_distance_DH
_geom_hbond_distance_HA
_geom_hbond_distance_DA
_geom_hbond_publ_flag
N1 H1 O4 4_464 168 0.88 1.98 2.8475(16) yes
N2 H2 O2 2_666 169 0.89 2.04 2.9186(16) yes
C10 H101 O4 2_676 149 0.96 2.41 3.2768(16) yes
